data_7131960
loop_
_publ_author_name
'Mandal, Dipendu'
'Qu, Zheng-wang'
'Grimme, Stefan'
'Stephan, Douglas W.'

_publ_section_title
;
 Electron-deficient cyclopropenium cations as Lewis acids in FLP chemistry
;
_journal_name_full 'Chemical Communications'
_journal_paper_doi 10.1039/D3CC02684A
_journal_year 2023
_chemical_formula_moiety 'B C24 F20, C21 H15'
_chemical_formula_sum 'C45 H15 B F20'
_chemical_formula_weight 946.38
_space_group_crystal_system monoclinic
_space_group_IT_number 14
_space_group_name_Hall '-P 2yn'
_space_group_name_H-M_alt 'P 1 21/n 1'
_atom_sites_solution_hydrogens geom
_audit_creation_date 2022-11-02
_audit_creation_method
;
Olex2 1.5
(compiled 2022.04.07 svn.rca3783a0 for OlexSys, GUI svn.r6498)
;
_audit_update_record
;
2023-04-25 deposited with the CCDC.	2023-08-01 downloaded from the CCDC.
;
_cell_angle_alpha 90
_cell_angle_beta 99.476(4)
_cell_angle_gamma 90
_cell_formula_units_Z 4
_cell_length_a 11.3424(14)
_cell_length_b 21.644(3)
_cell_length_c 15.929(2)
_cell_measurement_reflns_used 9962
_cell_measurement_temperature 150.01
_cell_measurement_theta_max 26.21
_cell_measurement_theta_min 2.26
_cell_volume 3857.1(9)
_computing_molecular_graphics 'Olex2 1.5 (Dolomanov et al., 2009)'
_computing_publication_material 'Olex2 1.5 (Dolomanov et al., 2009)'
_computing_structure_refinement 'XL  (Sheldrick, 2008)'
_diffrn_ambient_temperature 150.01
_diffrn_measured_fraction_theta_full 1.000
_diffrn_measured_fraction_theta_max 0.985
_diffrn_measurement_device_type 'Bruker APEX-II CCD'
_diffrn_measurement_method '\f and \w scans'
_diffrn_radiation_monochromator graphite
_diffrn_radiation_type MoK\a
_diffrn_radiation_wavelength 0.71073
_diffrn_reflns_av_R_equivalents 0.0610
_diffrn_reflns_av_unetI/netI 0.0378
_diffrn_reflns_Laue_measured_fraction_full 1.000
_diffrn_reflns_Laue_measured_fraction_max 0.985
_diffrn_reflns_limit_h_max 13
_diffrn_reflns_limit_h_min -14
_diffrn_reflns_limit_k_max 27
_diffrn_reflns_limit_k_min -26
_diffrn_reflns_limit_l_max 19
_diffrn_reflns_limit_l_min -19
_diffrn_reflns_number 88604
_diffrn_reflns_point_group_measured_fraction_full 1.000
_diffrn_reflns_point_group_measured_fraction_max 0.985
_diffrn_reflns_theta_full 25.242
_diffrn_reflns_theta_max 26.610
_diffrn_reflns_theta_min 1.602
_diffrn_source_current 30.0
_diffrn_source_power 1.5
_diffrn_source_voltage 50.0
_diffrn_standards_number 0
_exptl_absorpt_coefficient_mu 0.162
_exptl_absorpt_correction_type none
_exptl_crystal_colour colourless
_exptl_crystal_density_diffrn 1.630
_exptl_crystal_description BLOCK
_exptl_crystal_F_000 1880
_exptl_crystal_size_max 0.23
_exptl_crystal_size_mid 0.21
_exptl_crystal_size_min 0.2
_refine_diff_density_max 0.297
_refine_diff_density_min -0.248
_refine_diff_density_rms 0.046
_refine_ls_extinction_method none
_refine_ls_goodness_of_fit_ref 1.061
_refine_ls_hydrogen_treatment constr
_refine_ls_matrix_type full
_refine_ls_number_parameters 595
_refine_ls_number_reflns 7974
_refine_ls_number_restraints 0
_refine_ls_restrained_S_all 1.061
_refine_ls_R_factor_all 0.0568
_refine_ls_R_factor_gt 0.0356
_refine_ls_shift/su_max 0.001
_refine_ls_shift/su_mean 0.000
_refine_ls_structure_factor_coef Fsqd
_refine_ls_weighting_details 'w=1/[\s^2^(Fo^2^)+(0.0220P)^2^+2.5295P] where P=(Fo^2^+2Fc^2^)/3'
_refine_ls_weighting_scheme calc
_refine_ls_wR_factor_gt 0.0783
_refine_ls_wR_factor_ref 0.0915
_reflns_Friedel_coverage 0.000
_reflns_number_gt 6126
_reflns_number_total 7974
_reflns_threshold_expression 'I > 2\s(I)'
_cod_data_source_file d3cc02684a2.cif
_cod_data_source_block 1_CCDC6
_cod_original_cell_volume 3857.2(9)
_cod_database_code 7131960
_shelx_shelxl_version_number 2018/3
_shelx_space_group_comment
;
The symmetry employed for this shelxl refinement is uniquely defined
by the following loop, which should always be used as a source of
symmetry information in preference to the above space-group names.
They are only intended as comments.
;
_shelx_estimated_absorpt_t_max 0.968
_shelx_estimated_absorpt_t_min 0.964
_olex2_refinement_description
;
1. Fixed Uiso
 At 1.2 times of:
  All C(H) groups
2.a Aromatic/amide H refined with riding coordinates:
 C45(H45), C50(H50), C51(H51), C53(H53), C56(H56), C57(H57), C58(H58),
 C59(H59), C60(H60), C61(H61), C62(H62), C63(H63), C64(H64), C65(H65), C66(H66)
;
_olex2_submission_special_instructions 'No special instructions were received'

loop_
_space_group_symop_operation_xyz
'x, y, z'
'-x+1/2, y+1/2, -z+1/2'
'-x, -y, -z'
'x-1/2, -y-1/2, z-1/2'

loop_
_atom_site_label
_atom_site_type_symbol
_atom_site_fract_x
_atom_site_fract_y
_atom_site_fract_z
_atom_site_U_iso_or_equiv
_atom_site_adp_type
_atom_site_occupancy
_atom_site_site_symmetry_order
_atom_site_calc_flag
_atom_site_refinement_flags_posn
_atom_site_refinement_flags_adp
_atom_site_refinement_flags_occupancy
_atom_site_disorder_assembly
_atom_site_disorder_group
F1 F 0.46275(9) 0.15666(5) 0.59837(6) 0.0288(2) Uani 1 1 d . . . . .
F2 F 0.22054(9) 0.17018(5) 0.58665(6) 0.0273(2) Uani 1 1 d . . . . .
F3 F 0.21260(9) 0.38377(5) 0.63364(7) 0.0294(2) Uani 1 1 d . . . . .
F4 F 0.20006(10) 0.24126(5) 0.30630(6) 0.0341(3) Uani 1 1 d . . . . .
F5 F 0.56876(9) 0.27624(5) 0.60296(6) 0.0271(2) Uani 1 1 d . . . . .
F6 F 0.31119(9) 0.34770(5) 0.36584(6) 0.0306(2) Uani 1 1 d . . . . .
F7 F 0.36819(9) 0.38743(5) 0.79466(7) 0.0291(2) Uani 1 1 d . . . . .
F8 F 0.40620(10) 0.25760(5) 0.85332(6) 0.0318(3) Uani 1 1 d . . . . .
F9 F 0.20297(10) 0.19272(5) 0.77851(7) 0.0326(3) Uani 1 1 d . . . . .
F10 F 0.38330(9) 0.36499(5) 0.52945(6) 0.0267(2) Uani 1 1 d . . . . .
F11 F 0.55108(10) 0.46455(5) 0.82340(7) 0.0371(3) Uani 1 1 d . . . . .
F12 F 0.15345(10) 0.15305(5) 0.41932(7) 0.0369(3) Uani 1 1 d . . . . .
F13 F 0.00745(9) 0.41580(5) 0.68260(8) 0.0382(3) Uani 1 1 d . . . . .
F14 F 0.74148(10) 0.45316(5) 0.74085(8) 0.0424(3) Uani 1 1 d . . . . .
F15 F 0.00756(10) 0.22853(6) 0.83367(8) 0.0413(3) Uani 1 1 d . . . . .
F16 F 0.50980(11) 0.16286(6) 0.94330(7) 0.0418(3) Uani 1 1 d . . . . .
F17 F 0.74781(9) 0.35596(5) 0.63014(7) 0.0363(3) Uani 1 1 d . . . . .
F18 F 0.57362(11) 0.06561(5) 0.69037(8) 0.0396(3) Uani 1 1 d . . . . .
F19 F -0.09557(9) 0.33953(6) 0.78782(8) 0.0410(3) Uani 1 1 d . . . . .
F20 F 0.59439(11) 0.06483(5) 0.86296(8) 0.0443(3) Uani 1 1 d . . . . .
C21 C 0.45580(14) 0.32758(8) 0.69485(10) 0.0192(3) Uani 1 1 d . . . . .
C22 C 0.42127(14) 0.21160(8) 0.72047(11) 0.0199(3) Uani 1 1 d . . . . .
C23 C 0.16451(15) 0.34311(8) 0.68313(11) 0.0233(4) Uani 1 1 d . . . . .
C24 C 0.55860(15) 0.32335(8) 0.65759(11) 0.0210(4) Uani 1 1 d . . . . .
C25 C 0.46928(15) 0.16113(8) 0.68401(11) 0.0226(4) Uani 1 1 d . . . . .
C26 C 0.29169(15) 0.30284(8) 0.42086(11) 0.0224(4) Uani 1 1 d . . . . .
C27 C 0.31229(14) 0.26649(8) 0.56836(10) 0.0185(3) Uani 1 1 d . . . . .
B28 B 0.35261(17) 0.27314(9) 0.67240(12) 0.0188(4) Uani 1 1 d . . . . .
C29 C 0.52764(16) 0.11256(8) 0.73035(12) 0.0274(4) Uani 1 1 d . . . . .
C30 C 0.55281(16) 0.41846(8) 0.76614(11) 0.0255(4) Uani 1 1 d . . . . .
C31 C 0.45929(15) 0.37695(8) 0.75053(11) 0.0210(4) Uani 1 1 d . . . . .
C32 C 0.22477(15) 0.28823(8) 0.70652(11) 0.0207(4) Uani 1 1 d . . . . .
C33 C 0.24860(15) 0.21514(8) 0.53367(11) 0.0210(4) Uani 1 1 d . . . . .
C34 C 0.16308(16) 0.25015(8) 0.75488(11) 0.0244(4) Uani 1 1 d . . . . .
C35 C 0.00519(15) 0.32249(9) 0.75934(12) 0.0301(4) Uani 1 1 d . . . . .
C36 C 0.21141(15) 0.20540(8) 0.44777(11) 0.0244(4) Uani 1 1 d . . . . .
C37 C 0.54018(16) 0.11229(9) 0.81757(13) 0.0301(4) Uani 1 1 d . . . . .
C38 C 0.65346(15) 0.36387(9) 0.67041(11) 0.0248(4) Uani 1 1 d . . . . .
C40 C 0.49721(16) 0.16166(9) 0.85783(11) 0.0277(4) Uani 1 1 d . . . . .
C41 C 0.23441(15) 0.24951(9) 0.39067(11) 0.0245(4) Uani 1 1 d . . . . .
C42 C 0.65040(15) 0.41267(8) 0.72570(12) 0.0274(4) Uani 1 1 d . . . . .
C48 C 0.32862(14) 0.31053(8) 0.50747(11) 0.0198(3) Uani 1 1 d . . . . .
C49 C 0.05799(16) 0.26679(9) 0.78288(12) 0.0285(4) Uani 1 1 d . . . . .
C52 C 0.44224(16) 0.20956(8) 0.80911(11) 0.0240(4) Uani 1 1 d . . . . .
C54 C 0.05813(16) 0.36093(9) 0.70731(12) 0.0275(4) Uani 1 1 d . . . . .
C39 C 0.14210(16) 0.05852(8) 0.73362(12) 0.0263(4) Uani 1 1 d . . . . .
C43 C 0.16750(18) 0.05049(8) 0.82466(12) 0.0296(4) Uani 1 1 d . . . . .
C44 C 0.17005(16) 0.04620(8) 0.65472(12) 0.0250(4) Uani 1 1 d . . . . .
C45 C -0.10694(17) 0.14316(9) 0.67436(13) 0.0332(4) Uani 1 1 d . . . . .
H45 H -0.090063 0.138264 0.734403 0.040 Uiso 1 1 calc R U . . .
C46 C 0.24492(16) 0.01543(8) 0.60280(12) 0.0255(4) Uani 1 1 d . . . . .
C47 C -0.03282(16) 0.11554(8) 0.62315(12) 0.0256(4) Uani 1 1 d . . . . .
C50 C -0.15740(17) 0.15674(9) 0.49873(13) 0.0333(4) Uani 1 1 d . . . . .
H50 H -0.175340 0.161354 0.438674 0.040 Uiso 1 1 calc R U . . .
C51 C 0.41219(18) -0.05095(10) 0.59200(13) 0.0360(5) Uani 1 1 d . . . . .
H51 H 0.478011 -0.075049 0.618356 0.043 Uiso 1 1 calc R U . . .
C53 C 0.29240(18) -0.01076(9) 0.46524(13) 0.0340(5) Uani 1 1 d . . . . .
H53 H 0.276213 -0.007608 0.404954 0.041 Uiso 1 1 calc R U . . .
C55 C 0.07048(16) 0.08123(8) 0.66187(12) 0.0253(4) Uani 1 1 d . . . . .
C56 C 0.22110(17) 0.02021(9) 0.51420(12) 0.0307(4) Uani 1 1 d . . . . .
H56 H 0.156036 0.044684 0.487517 0.037 Uiso 1 1 calc R U . . .
C57 C 0.27620(19) 0.02480(10) 0.86261(13) 0.0374(5) Uani 1 1 d . . . . .
H57 H 0.334380 0.013857 0.828617 0.045 Uiso 1 1 calc R U . . .
C58 C 0.38742(18) -0.04638(9) 0.50436(13) 0.0336(4) Uani 1 1 d . . . . .
H58 H 0.435858 -0.067803 0.470634 0.040 Uiso 1 1 calc R U . . .
C59 C -0.05931(16) 0.12229(9) 0.53494(12) 0.0292(4) Uani 1 1 d . . . . .
H59 H -0.009948 0.103223 0.499698 0.035 Uiso 1 1 calc R U . . .
C60 C 0.34110(17) -0.02041(9) 0.64140(13) 0.0338(4) Uani 1 1 d . . . . .
H60 H 0.357766 -0.023841 0.701651 0.041 Uiso 1 1 calc R U . . .
C61 C -0.22923(18) 0.18442(10) 0.55002(14) 0.0375(5) Uani 1 1 d . . . . .
H61 H -0.296046 0.208370 0.524998 0.045 Uiso 1 1 calc R U . . .
C62 C -0.20454(19) 0.17750(10) 0.63788(14) 0.0409(5) Uani 1 1 d . . . . .
H62 H -0.254705 0.196361 0.672731 0.049 Uiso 1 1 calc R U . . .
C63 C 0.0831(2) 0.06653(11) 0.87548(14) 0.0492(6) Uani 1 1 d . . . . .
H63 H 0.009161 0.084552 0.850590 0.059 Uiso 1 1 calc R U . . .
C64 C 0.2147(3) 0.03062(12) 0.99882(15) 0.0587(7) Uani 1 1 d . . . . .
H64 H 0.230564 0.023597 1.058488 0.070 Uiso 1 1 calc R U . . .
C65 C 0.2993(2) 0.01526(11) 0.94946(14) 0.0491(6) Uani 1 1 d . . . . .
H65 H 0.373540 -0.001915 0.975204 0.059 Uiso 1 1 calc R U . . .
C66 C 0.1075(3) 0.05607(13) 0.96215(16) 0.0654(8) Uani 1 1 d . . . . .
H66 H 0.049758 0.066553 0.996707 0.078 Uiso 1 1 calc R U . . .

loop_
_atom_site_aniso_label
_atom_site_aniso_U_11
_atom_site_aniso_U_22
_atom_site_aniso_U_33
_atom_site_aniso_U_23
_atom_site_aniso_U_13
_atom_site_aniso_U_12
F1 0.0370(6) 0.0295(6) 0.0206(5) -0.0035(4) 0.0067(4) 0.0076(5)
F2 0.0330(6) 0.0242(5) 0.0249(5) 0.0020(4) 0.0054(4) -0.0084(4)
F3 0.0290(5) 0.0247(5) 0.0354(6) 0.0066(5) 0.0084(5) 0.0029(4)
F4 0.0374(6) 0.0460(7) 0.0170(5) -0.0054(5) -0.0017(4) 0.0006(5)
F5 0.0253(5) 0.0301(6) 0.0273(6) -0.0079(4) 0.0083(4) 0.0007(4)
F6 0.0332(6) 0.0367(6) 0.0226(5) 0.0099(5) 0.0061(4) 0.0000(5)
F7 0.0292(5) 0.0312(6) 0.0277(6) -0.0093(5) 0.0076(4) 0.0027(4)
F8 0.0450(6) 0.0308(6) 0.0198(5) -0.0050(4) 0.0064(5) 0.0044(5)
F9 0.0368(6) 0.0234(6) 0.0410(7) 0.0055(5) 0.0162(5) -0.0014(5)
F10 0.0320(6) 0.0224(5) 0.0249(5) 0.0033(4) 0.0022(4) -0.0070(4)
F11 0.0372(6) 0.0257(6) 0.0447(7) -0.0157(5) -0.0046(5) 0.0013(5)
F12 0.0441(7) 0.0339(6) 0.0303(6) -0.0090(5) -0.0011(5) -0.0133(5)
F13 0.0271(6) 0.0335(6) 0.0531(8) -0.0021(5) 0.0038(5) 0.0098(5)
F14 0.0315(6) 0.0348(7) 0.0584(8) -0.0049(6) -0.0003(6) -0.0146(5)
F15 0.0379(6) 0.0454(7) 0.0461(7) 0.0014(6) 0.0234(6) -0.0103(5)
F16 0.0532(7) 0.0504(8) 0.0205(6) 0.0095(5) 0.0024(5) 0.0012(6)
F17 0.0228(5) 0.0480(7) 0.0401(7) -0.0003(5) 0.0111(5) -0.0059(5)
F18 0.0472(7) 0.0272(6) 0.0450(7) -0.0008(5) 0.0094(6) 0.0151(5)
F19 0.0224(5) 0.0526(8) 0.0509(8) -0.0105(6) 0.0149(5) 0.0017(5)
F20 0.0505(7) 0.0354(7) 0.0446(7) 0.0179(6) 0.0005(6) 0.0116(6)
C21 0.0214(8) 0.0188(8) 0.0167(8) 0.0023(7) 0.0008(7) 0.0020(7)
C22 0.0207(8) 0.0191(8) 0.0208(9) -0.0001(7) 0.0055(7) -0.0032(7)
C23 0.0234(9) 0.0238(9) 0.0228(9) -0.0026(7) 0.0039(7) -0.0027(7)
C24 0.0230(8) 0.0208(9) 0.0187(8) -0.0005(7) 0.0019(7) 0.0026(7)
C25 0.0237(8) 0.0231(9) 0.0209(9) 0.0001(7) 0.0037(7) -0.0007(7)
C26 0.0201(8) 0.0273(9) 0.0203(9) 0.0064(7) 0.0050(7) 0.0019(7)
C27 0.0169(8) 0.0200(8) 0.0191(8) -0.0009(7) 0.0044(6) 0.0016(7)
B28 0.0218(9) 0.0177(9) 0.0177(9) -0.0010(7) 0.0053(7) -0.0008(7)
C29 0.0274(9) 0.0201(9) 0.0353(11) -0.0003(8) 0.0073(8) 0.0043(7)
C30 0.0298(9) 0.0177(9) 0.0256(9) -0.0038(7) -0.0054(8) 0.0036(7)
C31 0.0217(8) 0.0217(9) 0.0192(8) 0.0010(7) 0.0025(7) 0.0039(7)
C32 0.0227(8) 0.0211(9) 0.0188(8) -0.0041(7) 0.0048(7) -0.0016(7)
C33 0.0211(8) 0.0207(9) 0.0222(9) 0.0026(7) 0.0064(7) -0.0007(7)
C34 0.0265(9) 0.0222(9) 0.0253(9) -0.0019(7) 0.0059(7) -0.0015(7)
C35 0.0185(8) 0.0392(11) 0.0339(11) -0.0117(9) 0.0080(8) -0.0022(8)
C36 0.0222(8) 0.0237(9) 0.0266(9) -0.0067(7) 0.0019(7) -0.0039(7)
C37 0.0289(10) 0.0247(10) 0.0350(11) 0.0113(8) 0.0004(8) 0.0020(8)
C38 0.0201(8) 0.0300(10) 0.0243(9) 0.0051(8) 0.0036(7) 0.0004(7)
C40 0.0301(10) 0.0327(10) 0.0196(9) 0.0062(8) 0.0018(7) -0.0035(8)
C41 0.0214(8) 0.0360(11) 0.0154(8) -0.0032(7) 0.0014(7) 0.0036(8)
C42 0.0225(9) 0.0237(9) 0.0328(10) 0.0042(8) -0.0046(8) -0.0053(7)
C48 0.0179(8) 0.0203(8) 0.0213(9) -0.0010(7) 0.0031(7) -0.0017(7)
C49 0.0265(9) 0.0324(10) 0.0290(10) -0.0041(8) 0.0120(8) -0.0088(8)
C52 0.0271(9) 0.0235(9) 0.0223(9) -0.0018(7) 0.0067(7) -0.0014(7)
C54 0.0222(9) 0.0265(10) 0.0321(10) -0.0069(8) -0.0003(8) 0.0028(7)
C39 0.0294(9) 0.0174(9) 0.0334(10) -0.0012(8) 0.0086(8) -0.0035(7)
C43 0.0405(11) 0.0195(9) 0.0293(10) -0.0013(8) 0.0074(8) 0.0018(8)
C44 0.0271(9) 0.0184(9) 0.0303(10) 0.0017(7) 0.0072(8) -0.0042(7)
C45 0.0359(11) 0.0371(11) 0.0274(10) -0.0040(9) 0.0079(8) 0.0062(9)
C46 0.0276(9) 0.0198(9) 0.0313(10) 0.0007(7) 0.0110(8) -0.0005(7)
C47 0.0258(9) 0.0213(9) 0.0314(10) -0.0005(8) 0.0100(8) -0.0020(7)
C50 0.0348(10) 0.0362(11) 0.0302(10) 0.0062(9) 0.0090(8) 0.0013(9)
C51 0.0340(11) 0.0368(11) 0.0391(12) 0.0071(9) 0.0114(9) 0.0125(9)
C53 0.0389(11) 0.0350(11) 0.0295(11) -0.0017(9) 0.0096(9) 0.0055(9)
C55 0.0288(9) 0.0188(9) 0.0302(10) -0.0020(7) 0.0107(8) -0.0052(7)
C56 0.0318(10) 0.0289(10) 0.0318(11) 0.0014(8) 0.0061(8) 0.0057(8)
C57 0.0408(12) 0.0365(11) 0.0341(11) -0.0065(9) 0.0040(9) 0.0050(9)
C58 0.0352(11) 0.0308(10) 0.0378(11) -0.0012(9) 0.0150(9) 0.0038(9)
C59 0.0303(10) 0.0296(10) 0.0309(10) 0.0017(8) 0.0150(8) 0.0006(8)
C60 0.0361(11) 0.0360(11) 0.0304(11) 0.0061(9) 0.0091(9) 0.0078(9)
C61 0.0336(11) 0.0399(12) 0.0400(12) 0.0038(10) 0.0087(9) 0.0120(9)
C62 0.0389(11) 0.0487(13) 0.0372(12) -0.0058(10) 0.0120(9) 0.0150(10)
C63 0.0591(15) 0.0550(15) 0.0361(13) 0.0069(11) 0.0158(11) 0.0286(12)
C64 0.093(2) 0.0529(15) 0.0289(12) -0.0020(11) 0.0075(13) 0.0328(14)
C65 0.0614(15) 0.0475(14) 0.0339(12) -0.0059(10) -0.0052(11) 0.0189(12)
C66 0.089(2) 0.0770(19) 0.0348(13) 0.0056(13) 0.0238(13) 0.0444(16)

loop_
_atom_type_symbol
_atom_type_description
_atom_type_scat_dispersion_real
_atom_type_scat_dispersion_imag
_atom_type_scat_source
C C 0.0033 0.0016 'International Tables Vol C Tables 4.2.6.8 and 6.1.1.4'
H H 0.0000 0.0000 'International Tables Vol C Tables 4.2.6.8 and 6.1.1.4'
B B 0.0013 0.0007 'International Tables Vol C Tables 4.2.6.8 and 6.1.1.4'
F F 0.0171 0.0103 'International Tables Vol C Tables 4.2.6.8 and 6.1.1.4'

loop_
_geom_angle_atom_site_label_1
_geom_angle_atom_site_label_2
_geom_angle_atom_site_label_3
_geom_angle
_geom_angle_site_symmetry_1
_geom_angle_site_symmetry_3
_geom_angle_publ_flag
C24 C21 B28 118.11(14) . . ?
C31 C21 C24 112.65(15) . . ?
C31 C21 B28 129.14(15) . . ?
C25 C22 B28 128.50(15) . . ?
C25 C22 C52 112.67(15) . . ?
C52 C22 B28 118.71(15) . . ?
F3 C23 C32 118.93(15) . . ?
F3 C23 C54 115.78(16) . . ?
C54 C23 C32 125.28(17) . . ?
F5 C24 C21 119.13(15) . . ?
F5 C24 C38 115.26(15) . . ?
C38 C24 C21 125.61(16) . . ?
F1 C25 C22 121.05(15) . . ?
F1 C25 C29 115.00(15) . . ?
C29 C25 C22 123.94(16) . . ?
F6 C26 C41 119.74(15) . . ?
F6 C26 C48 120.36(15) . . ?
C41 C26 C48 119.90(16) . . ?
C33 C27 B28 120.58(14) . . ?
C33 C27 C48 112.97(15) . . ?
C48 C27 B28 126.31(15) . . ?
C21 B28 C22 102.08(13) . . ?
C21 B28 C32 114.36(13) . . ?
C27 B28 C21 110.34(13) . . ?
C27 B28 C22 115.04(13) . . ?
C27 B28 C32 103.47(13) . . ?
C32 B28 C22 111.96(13) . . ?
F18 C29 C25 120.47(17) . . ?
F18 C29 C37 119.39(16) . . ?
C37 C29 C25 120.13(17) . . ?
F11 C30 C31 120.31(16) . . ?
F11 C30 C42 119.00(16) . . ?
C42 C30 C31 120.66(16) . . ?
F7 C31 C21 121.01(15) . . ?
F7 C31 C30 115.11(15) . . ?
C30 C31 C21 123.87(16) . . ?
C23 C32 B28 119.80(15) . . ?
C23 C32 C34 112.60(15) . . ?
C34 C32 B28 127.53(15) . . ?
F2 C33 C27 119.02(15) . . ?
F2 C33 C36 116.20(15) . . ?
C36 C33 C27 124.78(16) . . ?
F9 C34 C32 121.43(15) . . ?
F9 C34 C49 114.47(15) . . ?
C49 C34 C32 124.10(17) . . ?
F19 C35 C49 120.32(17) . . ?
F19 C35 C54 120.92(18) . . ?
C49 C35 C54 118.75(16) . . ?
F12 C36 C33 120.89(16) . . ?
F12 C36 C41 119.75(16) . . ?
C41 C36 C33 119.36(16) . . ?
F20 C37 C29 120.60(17) . . ?
F20 C37 C40 120.54(17) . . ?
C29 C37 C40 118.86(17) . . ?
F17 C38 C24 120.75(16) . . ?
F17 C38 C42 120.48(16) . . ?
C24 C38 C42 118.76(16) . . ?
F16 C40 C37 119.99(16) . . ?
F16 C40 C52 121.13(17) . . ?
C37 C40 C52 118.87(17) . . ?
F4 C41 C26 120.22(16) . . ?
F4 C41 C36 120.87(16) . . ?
C26 C41 C36 118.91(16) . . ?
F14 C42 C30 120.66(17) . . ?
F14 C42 C38 120.92(17) . . ?
C30 C42 C38 118.41(16) . . ?
F10 C48 C26 114.45(14) . . ?
F10 C48 C27 121.62(15) . . ?
C26 C48 C27 123.93(16) . . ?
F15 C49 C34 120.33(17) . . ?
F15 C49 C35 119.65(16) . . ?
C35 C49 C34 120.02(17) . . ?
F8 C52 C22 119.10(15) . . ?
F8 C52 C40 115.50(15) . . ?
C40 C52 C22 125.40(17) . . ?
F13 C54 C23 120.95(17) . . ?
F13 C54 C35 119.96(16) . . ?
C35 C54 C23 119.07(17) . . ?
C44 C39 C43 149.31(18) . . ?
C44 C39 C55 60.23(13) . . ?
C55 C39 C43 150.39(18) . . ?
C57 C43 C39 119.97(18) . . ?
C63 C43 C39 120.71(18) . . ?
C63 C43 C57 119.29(19) . . ?
C39 C44 C46 149.51(18) . . ?
C39 C44 C55 60.14(13) . . ?
C55 C44 C46 150.22(18) . . ?
C47 C45 H45 119.9 . . ?
C62 C45 H45 119.9 . . ?
C62 C45 C47 120.16(19) . . ?
C56 C46 C44 120.74(17) . . ?
C60 C46 C44 119.68(17) . . ?
C60 C46 C56 119.57(17) . . ?
C45 C47 C55 119.76(17) . . ?
C59 C47 C45 119.48(17) . . ?
C59 C47 C55 120.75(16) . . ?
C59 C50 H50 120.0 . . ?
C61 C50 H50 120.0 . . ?
C61 C50 C59 119.93(19) . . ?
C58 C51 H51 120.0 . . ?
C58 C51 C60 119.99(18) . . ?
C60 C51 H51 120.0 . . ?
C56 C53 H53 120.0 . . ?
C56 C53 C58 119.90(19) . . ?
C58 C53 H53 120.0 . . ?
C39 C55 C44 59.63(13) . . ?
C39 C55 C47 150.10(17) . . ?
C44 C55 C47 150.27(18) . . ?
C46 C56 H56 120.0 . . ?
C53 C56 C46 119.96(18) . . ?
C53 C56 H56 120.0 . . ?
C43 C57 H57 119.9 . . ?
C65 C57 C43 120.1(2) . . ?
C65 C57 H57 119.9 . . ?
C51 C58 C53 120.50(18) . . ?
C51 C58 H58 119.8 . . ?
C53 C58 H58 119.8 . . ?
C47 C59 H59 120.0 . . ?
C50 C59 C47 120.08(17) . . ?
C50 C59 H59 120.0 . . ?
C46 C60 H60 120.0 . . ?
C51 C60 C46 120.07(19) . . ?
C51 C60 H60 120.0 . . ?
C50 C61 H61 119.7 . . ?
C50 C61 C62 120.55(19) . . ?
C62 C61 H61 119.7 . . ?
C45 C62 C61 119.79(18) . . ?
C45 C62 H62 120.1 . . ?
C61 C62 H62 120.1 . . ?
C43 C63 H63 120.2 . . ?
C66 C63 C43 119.7(2) . . ?
C66 C63 H63 120.2 . . ?
C65 C64 H64 119.9 . . ?
C66 C64 H64 119.9 . . ?
C66 C64 C65 120.3(2) . . ?
C57 C65 H65 120.0 . . ?
C64 C65 C57 120.1(2) . . ?
C64 C65 H65 120.0 . . ?
C63 C66 H66 119.7 . . ?
C64 C66 C63 120.6(2) . . ?
C64 C66 H66 119.7 . . ?

loop_
_geom_bond_atom_site_label_1
_geom_bond_atom_site_label_2
_geom_bond_distance
_geom_bond_site_symmetry_2
_geom_bond_publ_flag
F1 C25 1.357(2) . ?
F2 C33 1.3597(19) . ?
F3 C23 1.355(2) . ?
F4 C41 1.3481(19) . ?
F5 C24 1.3576(19) . ?
F6 C26 1.3504(19) . ?
F7 C31 1.3612(19) . ?
F8 C52 1.356(2) . ?
F9 C34 1.355(2) . ?
F10 C48 1.3510(19) . ?
F11 C30 1.354(2) . ?
F12 C36 1.350(2) . ?
F13 C54 1.349(2) . ?
F14 C42 1.346(2) . ?
F15 C49 1.349(2) . ?
F16 C40 1.346(2) . ?
F17 C38 1.346(2) . ?
F18 C29 1.349(2) . ?
F19 C35 1.349(2) . ?
F20 C37 1.345(2) . ?
C21 C24 1.396(2) . ?
C21 B28 1.658(2) . ?
C21 C31 1.385(2) . ?
C22 C25 1.390(2) . ?
C22 B28 1.664(3) . ?
C22 C52 1.393(2) . ?
C23 C32 1.390(2) . ?
C23 C54 1.381(2) . ?
C24 C38 1.377(2) . ?
C25 C29 1.388(2) . ?
C26 C41 1.372(3) . ?
C26 C48 1.384(2) . ?
C27 B28 1.651(2) . ?
C27 C33 1.390(2) . ?
C27 C48 1.394(2) . ?
B28 C32 1.663(2) . ?
C29 C37 1.373(3) . ?
C30 C31 1.381(2) . ?
C30 C42 1.375(3) . ?
C32 C34 1.393(2) . ?
C33 C36 1.380(2) . ?
C34 C49 1.387(2) . ?
C35 C49 1.371(3) . ?
C35 C54 1.380(3) . ?
C36 C41 1.373(3) . ?
C37 C40 1.376(3) . ?
C38 C42 1.379(3) . ?
C40 C52 1.381(3) . ?
C39 C43 1.442(3) . ?
C39 C44 1.372(3) . ?
C39 C55 1.379(3) . ?
C43 C57 1.396(3) . ?
C43 C63 1.396(3) . ?
C44 C46 1.442(2) . ?
C44 C55 1.380(3) . ?
C45 H45 0.9500 . ?
C45 C47 1.398(3) . ?
C45 C62 1.380(3) . ?
C46 C56 1.396(3) . ?
C46 C60 1.396(3) . ?
C47 C55 1.438(3) . ?
C47 C59 1.395(3) . ?
C50 H50 0.9500 . ?
C50 C59 1.384(3) . ?
C50 C61 1.382(3) . ?
C51 H51 0.9500 . ?
C51 C58 1.382(3) . ?
C51 C60 1.384(3) . ?
C53 H53 0.9500 . ?
C53 C56 1.385(3) . ?
C53 C58 1.387(3) . ?
C56 H56 0.9500 . ?
C57 H57 0.9500 . ?
C57 C65 1.380(3) . ?
C58 H58 0.9500 . ?
C59 H59 0.9500 . ?
C60 H60 0.9500 . ?
C61 H61 0.9500 . ?
C61 C62 1.390(3) . ?
C62 H62 0.9500 . ?
C63 H63 0.9500 . ?
C63 C66 1.381(3) . ?
C64 H64 0.9500 . ?
C64 C65 1.377(3) . ?
C64 C66 1.374(4) . ?
C65 H65 0.9500 . ?
C66 H66 0.9500 . ?

loop_
_geom_torsion_atom_site_label_1
_geom_torsion_atom_site_label_2
_geom_torsion_atom_site_label_3
_geom_torsion_atom_site_label_4
_geom_torsion
_geom_torsion_site_symmetry_1
_geom_torsion_site_symmetry_2
_geom_torsion_site_symmetry_3
_geom_torsion_site_symmetry_4
_geom_torsion_publ_flag
F1 C25 C29 F18 0.4(2) . . . . ?
F1 C25 C29 C37 179.66(16) . . . . ?
F2 C33 C36 F12 -1.7(2) . . . . ?
F2 C33 C36 C41 178.60(15) . . . . ?
F3 C23 C32 B28 -0.9(2) . . . . ?
F3 C23 C32 C34 -178.00(15) . . . . ?
F3 C23 C54 F13 -0.3(2) . . . . ?
F3 C23 C54 C35 -178.57(16) . . . . ?
F5 C24 C38 F17 0.3(2) . . . . ?
F5 C24 C38 C42 -179.38(15) . . . . ?
F6 C26 C41 F4 1.5(2) . . . . ?
F6 C26 C41 C36 -177.61(15) . . . . ?
F6 C26 C48 F10 0.0(2) . . . . ?
F6 C26 C48 C27 -179.79(15) . . . . ?
F9 C34 C49 F15 3.8(2) . . . . ?
F9 C34 C49 C35 -176.55(16) . . . . ?
F11 C30 C31 F7 1.6(2) . . . . ?
F11 C30 C31 C21 -178.10(15) . . . . ?
F11 C30 C42 F14 -1.9(3) . . . . ?
F11 C30 C42 C38 177.11(16) . . . . ?
F12 C36 C41 F4 -0.1(3) . . . . ?
F12 C36 C41 C26 178.95(15) . . . . ?
F16 C40 C52 F8 1.9(2) . . . . ?
F16 C40 C52 C22 -177.62(16) . . . . ?
F17 C38 C42 F14 -0.3(3) . . . . ?
F17 C38 C42 C30 -179.25(16) . . . . ?
F18 C29 C37 F20 -2.1(3) . . . . ?
F18 C29 C37 C40 177.38(16) . . . . ?
F19 C35 C49 F15 1.1(3) . . . . ?
F19 C35 C49 C34 -178.57(16) . . . . ?
F19 C35 C54 F13 -1.6(3) . . . . ?
F19 C35 C54 C23 176.70(16) . . . . ?
F20 C37 C40 F16 0.3(3) . . . . ?
F20 C37 C40 C52 179.91(16) . . . . ?
C21 C24 C38 F17 -179.00(16) . . . . ?
C21 C24 C38 C42 1.3(3) . . . . ?
C21 B28 C32 C23 54.8(2) . . . . ?
C21 B28 C32 C34 -128.64(18) . . . . ?
C22 C25 C29 F18 -178.92(16) . . . . ?
C22 C25 C29 C37 0.4(3) . . . . ?
C22 B28 C32 C23 170.26(15) . . . . ?
C22 B28 C32 C34 -13.1(2) . . . . ?
C23 C32 C34 F9 175.10(15) . . . . ?
C23 C32 C34 C49 -5.0(3) . . . . ?
C24 C21 B28 C22 68.53(18) . . . . ?
C24 C21 B28 C27 -54.23(19) . . . . ?
C24 C21 B28 C32 -170.36(15) . . . . ?
C24 C21 C31 F7 -178.18(14) . . . . ?
C24 C21 C31 C30 1.5(2) . . . . ?
C24 C38 C42 F14 179.41(16) . . . . ?
C24 C38 C42 C30 0.4(3) . . . . ?
C25 C22 B28 C21 -105.71(18) . . . . ?
C25 C22 B28 C27 13.8(2) . . . . ?
C25 C22 B28 C32 131.52(17) . . . . ?
C25 C22 C52 F8 176.36(15) . . . . ?
C25 C22 C52 C40 -4.1(3) . . . . ?
C25 C29 C37 F20 178.61(16) . . . . ?
C25 C29 C37 C40 -1.9(3) . . . . ?
C27 B28 C32 C23 -65.27(19) . . . . ?
C27 B28 C32 C34 111.32(18) . . . . ?
C27 C33 C36 F12 177.65(15) . . . . ?
C27 C33 C36 C41 -2.0(3) . . . . ?
B28 C21 C24 F5 1.8(2) . . . . ?
B28 C21 C24 C38 -178.89(16) . . . . ?
B28 C21 C31 F7 -1.9(3) . . . . ?
B28 C21 C31 C30 177.71(16) . . . . ?
B28 C22 C25 F1 -0.9(3) . . . . ?
B28 C22 C25 C29 178.39(17) . . . . ?
B28 C22 C52 F8 0.0(2) . . . . ?
B28 C22 C52 C40 179.53(16) . . . . ?
B28 C27 C33 F2 -0.4(2) . . . . ?
B28 C27 C33 C36 -179.77(16) . . . . ?
B28 C27 C48 F10 1.0(2) . . . . ?
B28 C27 C48 C26 -179.19(16) . . . . ?
B28 C32 C34 F9 -1.7(3) . . . . ?
B28 C32 C34 C49 178.22(17) . . . . ?
C29 C37 C40 F16 -179.14(16) . . . . ?
C29 C37 C40 C52 0.4(3) . . . . ?
C31 C21 C24 F5 178.53(14) . . . . ?
C31 C21 C24 C38 -2.2(3) . . . . ?
C31 C21 B28 C22 -107.55(18) . . . . ?
C31 C21 B28 C27 129.69(17) . . . . ?
C31 C21 B28 C32 13.6(2) . . . . ?
C31 C30 C42 F14 179.93(16) . . . . ?
C31 C30 C42 C38 -1.1(3) . . . . ?
C32 C23 C54 F13 178.74(16) . . . . ?
C32 C23 C54 C35 0.4(3) . . . . ?
C32 C34 C49 F15 -176.13(16) . . . . ?
C32 C34 C49 C35 3.5(3) . . . . ?
C33 C27 B28 C21 165.01(14) . . . . ?
C33 C27 B28 C22 50.2(2) . . . . ?
C33 C27 B28 C32 -72.23(18) . . . . ?
C33 C27 C48 F10 176.69(14) . . . . ?
C33 C27 C48 C26 -3.5(2) . . . . ?
C33 C36 C41 F4 179.53(15) . . . . ?
C33 C36 C41 C26 -1.4(3) . . . . ?
C37 C40 C52 F8 -177.64(16) . . . . ?
C37 C40 C52 C22 2.8(3) . . . . ?
C41 C26 C48 F10 -179.65(15) . . . . ?
C41 C26 C48 C27 0.5(3) . . . . ?
C42 C30 C31 F7 179.74(15) . . . . ?
C42 C30 C31 C21 0.1(3) . . . . ?
C48 C26 C41 F4 -178.84(15) . . . . ?
C48 C26 C41 C36 2.1(3) . . . . ?
C48 C27 B28 C21 -19.6(2) . . . . ?
C48 C27 B28 C22 -134.42(16) . . . . ?
C48 C27 B28 C32 103.15(18) . . . . ?
C48 C27 C33 F2 -176.35(14) . . . . ?
C48 C27 C33 C36 4.3(2) . . . . ?
C49 C35 C54 F13 179.44(16) . . . . ?
C49 C35 C54 C23 -2.3(3) . . . . ?
C52 C22 C25 F1 -176.80(15) . . . . ?
C52 C22 C25 C29 2.5(2) . . . . ?
C52 C22 B28 C21 70.00(18) . . . . ?
C52 C22 B28 C27 -170.51(14) . . . . ?
C52 C22 B28 C32 -52.8(2) . . . . ?
C54 C23 C32 B28 -179.92(16) . . . . ?
C54 C23 C32 C34 3.0(3) . . . . ?
C54 C35 C49 F15 -179.95(17) . . . . ?
C54 C35 C49 C34 0.4(3) . . . . ?
C39 C43 C57 C65 -178.0(2) . . . . ?
C39 C43 C63 C66 177.4(2) . . . . ?
C39 C44 C46 C56 177.1(3) . . . . ?
C39 C44 C46 C60 -1.8(4) . . . . ?
C39 C44 C55 C47 -179.2(4) . . . . ?
C43 C39 C44 C46 1.2(6) . . . . ?
C43 C39 C44 C55 177.1(4) . . . . ?
C43 C39 C55 C44 -177.0(4) . . . . ?
C43 C39 C55 C47 2.2(6) . . . . ?
C43 C57 C65 C64 0.5(4) . . . . ?
C43 C63 C66 C64 0.7(4) . . . . ?
C44 C39 C43 C57 12.9(4) . . . . ?
C44 C39 C43 C63 -165.3(3) . . . . ?
C44 C39 C55 C47 179.2(4) . . . . ?
C44 C46 C56 C53 -178.58(18) . . . . ?
C44 C46 C60 C51 178.90(18) . . . . ?
C45 C47 C55 C39 1.0(4) . . . . ?
C45 C47 C55 C44 179.6(3) . . . . ?
C45 C47 C59 C50 0.8(3) . . . . ?
C46 C44 C55 C39 175.8(4) . . . . ?
C46 C44 C55 C47 -3.4(6) . . . . ?
C47 C45 C62 C61 0.2(3) . . . . ?
C50 C61 C62 C45 0.5(3) . . . . ?
C55 C39 C43 C57 -172.3(3) . . . . ?
C55 C39 C43 C63 9.5(4) . . . . ?
C55 C39 C44 C46 -175.9(3) . . . . ?
C55 C44 C46 C56 4.3(4) . . . . ?
C55 C44 C46 C60 -174.6(3) . . . . ?
C55 C47 C59 C50 -178.39(17) . . . . ?
C56 C46 C60 C51 0.0(3) . . . . ?
C56 C53 C58 C51 -0.4(3) . . . . ?
C57 C43 C63 C66 -0.8(4) . . . . ?
C58 C51 C60 C46 -0.5(3) . . . . ?
C58 C53 C56 C46 -0.1(3) . . . . ?
C59 C47 C55 C39 -179.9(3) . . . . ?
C59 C47 C55 C44 -1.2(4) . . . . ?
C59 C50 C61 C62 -0.6(3) . . . . ?
C60 C46 C56 C53 0.3(3) . . . . ?
C60 C51 C58 C53 0.7(3) . . . . ?
C61 C50 C59 C47 -0.1(3) . . . . ?
C62 C45 C47 C55 178.33(19) . . . . ?
C62 C45 C47 C59 -0.9(3) . . . . ?
C63 C43 C57 C65 0.2(3) . . . . ?
C65 C64 C66 C63 0.1(5) . . . . ?
C66 C64 C65 C57 -0.7(4) . . . . ?
